data_4129918
loop_
_publ_author_name
'Chorazy, Szymon'
'Stanek, Jan J.'
'Noga\'s, Wojciech'
'Majcher, Anna M.'
'Rams, Micha\/l'
'Kozie\/l, Marcin'
'Juszy\'nska-Ga\/l\;azka, Ewa'
'Nakabayashi, Koji'
'Ohkoshi, Shin-ichi'
'Sieklucka, Barbara'
'Podgajny, Robert'

_publ_section_title
;
 Tuning of Charge Transfer Assisted Phase Transition and Slow Magnetic
 Relaxation Functionalities in {Fe(9-x)Co(x)[W(CN)8]6} (x = 0-9) Molecular
 Solid Solution.
;
_journal_issue 5
_journal_name_full 'Journal of the American Chemical Society'
_journal_page_first 1635
_journal_page_last 1646
_journal_paper_doi 10.1021/jacs.5b11924
_journal_volume 138
_journal_year 2016
_chemical_formula_moiety 'C84 H60 Co4 Fe5 N48 O36 W6'
_chemical_formula_sum 'C84 H60 Co4 Fe5 N48 O36 W6'
_chemical_formula_weight 3935.87
_space_group_IT_number 15
_space_group_name_Hall '-C 2yc'
_space_group_name_H-M_alt 'C 1 2/c 1'
_symmetry_cell_setting monoclinic
_symmetry_Int_Tables_number 15
_symmetry_space_group_name_Hall '-C 2yc'
_symmetry_space_group_name_H-M 'C 1 2/c 1'
_atom_sites_solution_hydrogens geom
_audit_conform_dict_location ftp://ftp.iucr.org/pub/cif_core.dic
_audit_conform_dict_name cif_core.dic
_audit_conform_dict_version 2.4.3
_audit_creation_date 2015-01-26T18:50:30-00:00
_audit_creation_method 'WinGX routine CIF_UPDATE'
_cell_angle_alpha 90
_cell_angle_beta 114.3980(10)
_cell_angle_gamma 90
_cell_formula_units_Z 4
_cell_length_a 28.599(2)
_cell_length_b 18.6690(15)
_cell_length_c 32.103(2)
_cell_measurement_reflns_used 56982
_cell_measurement_temperature 130(2)
_cell_measurement_theta_max 27.479
_cell_measurement_theta_min 3.01
_cell_measurement_wavelength 0.71075
_cell_volume 15609.6(19)
_computing_molecular_graphics 'Ortep for Windows (Farrugia, 2012)'
_computing_publication_material 'WinGX publication routines (Farrugia, 2012)'
_computing_structure_refinement 'SHELXL-2014/7 (Sheldrick, 2014)'
_diffrn_ambient_temperature 130(2)
_diffrn_measured_fraction_theta_full 0.993
_diffrn_measured_fraction_theta_max 0.992
_diffrn_measurement_device_type 'Rigaku R-AXIS RAPID'
_diffrn_measurement_method \w
_diffrn_radiation_probe x-ray
_diffrn_radiation_type MoK\a
_diffrn_radiation_wavelength 0.71075
_diffrn_reflns_av_R_equivalents 0.131
_diffrn_reflns_av_unetI/netI 0.1494
_diffrn_reflns_Laue_measured_fraction_full 0.993
_diffrn_reflns_Laue_measured_fraction_max 0.992
_diffrn_reflns_limit_h_max 37
_diffrn_reflns_limit_h_min -37
_diffrn_reflns_limit_k_max 17
_diffrn_reflns_limit_k_min -24
_diffrn_reflns_limit_l_max 41
_diffrn_reflns_limit_l_min -41
_diffrn_reflns_number 56982
_diffrn_reflns_point_group_measured_fraction_full 0.993
_diffrn_reflns_point_group_measured_fraction_max 0.992
_diffrn_reflns_theta_full 25.242
_diffrn_reflns_theta_max 27.479
_diffrn_reflns_theta_min 3.01
_diffrn_standards_number 0
_exptl_absorpt_coefficient_mu 5.335
_exptl_absorpt_correction_T_max 0.556
_exptl_absorpt_correction_T_min 0.499
_exptl_absorpt_correction_type multi-scan
_exptl_absorpt_process_details 'ABSCOR (Rigaku, 1995)'
_exptl_crystal_colour brown
_exptl_crystal_density_diffrn 1.675
_exptl_crystal_density_method 'not measured'
_exptl_crystal_description block
_exptl_crystal_F_000 7480
_exptl_crystal_size_max 0.19
_exptl_crystal_size_mid 0.11
_exptl_crystal_size_min 0.11
_refine_diff_density_max 1.407
_refine_diff_density_min -1.943
_refine_diff_density_rms 0.193
_refine_ls_extinction_method none
_refine_ls_goodness_of_fit_ref 1.058
_refine_ls_hydrogen_treatment constr
_refine_ls_matrix_type full
_refine_ls_number_constraints 0
_refine_ls_number_parameters 840
_refine_ls_number_reflns 17752
_refine_ls_number_restraints 85
_refine_ls_restrained_S_all 1.056
_refine_ls_R_factor_all 0.1846
_refine_ls_R_factor_gt 0.0974
_refine_ls_shift/su_max 0.001
_refine_ls_shift/su_mean 0
_refine_ls_structure_factor_coef Fsqd
_refine_ls_weighting_details 'w=1/[\s^2^(Fo^2^)+(0.0657P)^2^+233.2657P] where P=(Fo^2^+2Fc^2^)/3'
_refine_ls_weighting_scheme calc
_refine_ls_wR_factor_gt 0.1809
_refine_ls_wR_factor_ref 0.2174
_reflns_Friedel_coverage 0
_reflns_number_gt 9286
_reflns_number_total 17752
_reflns_threshold_expression 'I > 2\s(I)'
_cod_data_source_file ja5b11924_si_003.cif
_cod_data_source_block Co4Fe5W6_LT
_cod_original_cell_volume 15610(2)
_cod_original_sg_symbol_H-M 'C 2/c'
_cod_database_code 4129918
_shelx_estimated_absorpt_t_min 0.43
_shelx_estimated_absorpt_t_max 0.591

loop_
_symmetry_equiv_pos_as_xyz
'x, y, z'
'-x, y, -z+1/2'
'x+1/2, y+1/2, z'
'-x+1/2, y+1/2, -z+1/2'
'-x, -y, -z'
'x, -y, z-1/2'
'-x+1/2, -y+1/2, -z'
'x+1/2, -y+1/2, z-1/2'

loop_
_atom_site_label
_atom_site_type_symbol
_atom_site_fract_x
_atom_site_fract_y
_atom_site_fract_z
_atom_site_U_iso_or_equiv
_atom_site_adp_type
_atom_site_occupancy
_atom_site_site_symmetry_order
_atom_site_calc_flag
_atom_site_refinement_flags_posn
_atom_site_refinement_flags_adp
_atom_site_refinement_flags_occupancy
_atom_site_disorder_assembly
_atom_site_disorder_group
W1 W 0.42003(2) 0.83607(4) 0.11979(2) 0.0533(2) Uani 1 1 d . . . . .
W2 W 0.67571(2) 0.65920(4) 0.23652(2) 0.04702(19) Uani 1 1 d . . . . .
W3 W 0.44092(2) 0.44429(4) 0.12561(2) 0.04736(19) Uani 1 1 d . . . . .
Co1 Co 0.5 0.64603(16) 0.25 0.0355(6) Uani 1 2 d S T P . .
Co2 Co 0.60657(7) 0.92342(14) 0.23313(8) 0.0605(7) Uani 0.75 1 d . . P . .
Fe2 Fe 0.60657(7) 0.92342(14) 0.23313(8) 0.0605(7) Uani 0.25 1 d . . P . .
Fe5 Fe 0.28404(7) 0.62428(15) 0.08779(7) 0.0544(7) Uani 1 1 d . . . . .
Fe3 Fe 0.63001(7) 0.38414(14) 0.24786(7) 0.0465(6) Uani 1 1 d . . . . .
Co4 Co 0.52814(8) 0.65267(14) 0.06799(7) 0.0572(6) Uani 0.75 1 d . . P . .
Fe4 Fe 0.52814(8) 0.65267(14) 0.06799(7) 0.0572(6) Uani 0.25 1 d . . P . .
C11 C 0.4542(5) 0.7557(9) 0.1742(5) 0.048(4) Uani 1 1 d . . . . .
N11 N 0.4743(4) 0.7178(6) 0.2037(4) 0.034(3) Uani 1 1 d . . . . .
C12 C 0.4092(5) 0.8770(11) 0.1790(6) 0.061(5) Uani 1 1 d . . . . .
N12 N 0.4053(5) 0.8987(8) 0.2111(5) 0.060(4) Uani 1 1 d . . . . .
C13 C 0.4928(6) 0.8751(10) 0.1632(5) 0.053(4) Uani 1 1 d . . . . .
N13 N 0.5336(5) 0.8942(8) 0.1890(4) 0.058(4) Uani 1 1 d . . . . .
C14 C 0.4654(5) 0.7692(9) 0.0979(4) 0.042(4) Uani 1 1 d . . . . .
N14 N 0.4903(4) 0.7290(8) 0.0876(4) 0.051(3) Uani 1 1 d . . . . .
C15 C 0.3630(6) 0.7537(11) 0.1073(5) 0.059(5) Uani 1 1 d . . . . .
N15 N 0.3324(5) 0.7108(9) 0.0990(5) 0.068(4) Uani 1 1 d . . . . .
C16 C 0.3510(11) 0.8958(19) 0.0951(8) 0.142(13) Uani 1 1 d . . . . .
N16 N 0.3103(11) 0.923(2) 0.0834(8) 0.214(18) Uani 1 1 d . . . . .
C17 C 0.3827(7) 0.8274(11) 0.0455(7) 0.068(5) Uani 1 1 d . . . . .
N17 N 0.3614(6) 0.8238(9) 0.0069(5) 0.078(5) Uani 1 1 d . . . . .
C18A C 0.4353(10) 0.9326(17) 0.0970(7) 0.128(11) Uani 1 1 d . . . . .
N18A N 0.4447(11) 0.9833(18) 0.0832(8) 0.222(18) Uani 1 1 d . . . . .
C21 C 0.6032(5) 0.6541(9) 0.2441(5) 0.049(4) Uani 1 1 d . . . . .
N21 N 0.5647(4) 0.6483(6) 0.2465(4) 0.038(3) Uani 1 1 d . . . . .
C22 C 0.6486(5) 0.7629(11) 0.2330(5) 0.056(5) Uani 1 1 d . . . . .
N22 N 0.6341(5) 0.8217(10) 0.2315(5) 0.066(4) Uani 1 1 d . . . . .
C23 C 0.6558(5) 0.5502(12) 0.2363(5) 0.055(5) Uani 1 1 d . . . . .
N23 N 0.6463(5) 0.4894(9) 0.2393(4) 0.054(4) Uani 1 1 d . . . . .
C24 C 0.6181(6) 0.6484(9) 0.1675(6) 0.054(4) Uani 1 1 d . . . . .
N24 N 0.5868(5) 0.6456(8) 0.1314(4) 0.060(4) Uani 1 1 d . . . . .
C25 C 0.6963(4) 0.6393(8) 0.3061(6) 0.046(4) Uani 1 1 d . . . . .
N25 N 0.7055(4) 0.6289(8) 0.3452(4) 0.056(4) Uani 1 1 d . . . . .
C26 C 0.7382(6) 0.5968(12) 0.2400(7) 0.080(6) Uani 1 1 d . . . . .
N26 N 0.7737(6) 0.5626(11) 0.2423(7) 0.115(7) Uani 1 1 d . . . . .
C27 C 0.7025(6) 0.7073(17) 0.1899(7) 0.116(10) Uani 1 1 d . . . A 1
N27A N 0.7194(13) 0.753(3) 0.1698(13) 0.085(12) Uani 0.5 1 d . U P A 1
N27B N 0.7165(17) 0.718(3) 0.1591(14) 0.092(15) Uiso 0.5 1 d . . P B 2
C28 C 0.7416(6) 0.7244(11) 0.2763(6) 0.063(5) Uani 1 1 d . . . . .
N28 N 0.7756(5) 0.7617(9) 0.2949(5) 0.072(4) Uani 1 1 d . . . . .
C31 C 0.4661(5) 0.5291(9) 0.1776(5) 0.042(4) Uani 1 1 d . . . . .
N31 N 0.4767(4) 0.5738(7) 0.2043(4) 0.035(3) Uani 1 1 d . . . . .
C32 C 0.5130(6) 0.4142(10) 0.1749(4) 0.050(4) Uani 1 1 d . . . . .
N32 N 0.5556(5) 0.3959(7) 0.2014(4) 0.049(3) Uani 1 1 d . . . . .
C33 C 0.4089(5) 0.4181(11) 0.1723(5) 0.063(5) Uani 1 1 d . . . . .
N33 N 0.3918(4) 0.4023(8) 0.1999(4) 0.054(3) Uani 1 1 d . . . . .
C34 C 0.4712(6) 0.5265(12) 0.0981(4) 0.063(6) Uani 1 1 d . . . . .
N34 N 0.4883(5) 0.5717(9) 0.0840(4) 0.060(4) Uani 1 1 d . . . . .
C35 C 0.3773(6) 0.5146(10) 0.1082(4) 0.054(4) Uani 1 1 d . . . . .
N35 N 0.3437(5) 0.5559(9) 0.1010(4) 0.059(4) Uani 1 1 d . . . . .
C36A C 0.4366(14) 0.335(2) 0.1285(12) 0.073(10) Uani 0.6 1 d . U P . .
N36A N 0.4355(12) 0.273(2) 0.1385(11) 0.095(9) Uani 0.6 1 d . U P . .
C36B C 0.414(2) 0.344(4) 0.112(2) 0.079(17) Uiso 0.4 1 d . . P . .
N36B N 0.4037(17) 0.283(3) 0.1107(16) 0.092(13) Uiso 0.4 1 d . . P . .
C37A C 0.3787(11) 0.4164(18) 0.0656(9) 0.060(7) Uani 0.6 1 d . U P . .
N37A N 0.3481(12) 0.403(2) 0.0281(11) 0.110(10) Uani 0.6 1 d . U P . .
C37B C 0.3998(18) 0.437(3) 0.0552(16) 0.071(13) Uiso 0.4 1 d . . P . .
N37B N 0.375(2) 0.440(3) 0.0177(14) 0.131(19) Uiso 0.4 1 d D . P . .
C38 C 0.4779(6) 0.3954(12) 0.0888(4) 0.066(6) Uani 1 1 d . . . . .
N38 N 0.4996(6) 0.3701(10) 0.0674(5) 0.088(5) Uani 1 1 d . . . . .
O41 O 0.4740(4) 0.6562(7) 0.0014(3) 0.070(4) Uani 1 1 d . . . C 1
C42A C 0.4266(11) 0.694(2) -0.0148(10) 0.052(8) Uani 0.5 1 d . U P C 1
H42A H 0.4075 0.6808 0.0033 0.078 Uiso 0.5 1 calc R U P C 1
H42B H 0.4063 0.6828 -0.047 0.078 Uiso 0.5 1 calc R U P C 1
H42C H 0.4335 0.746 -0.0116 0.078 Uiso 0.5 1 calc R U P C 1
O43 O 0.5655(4) 0.7303(8) 0.0471(4) 0.078(4) Uani 1 1 d . . . D 1
C44 C 0.6189(18) 0.744(3) 0.0604(16) 0.30(3) Uani 1 1 d . U . D 1
H44A H 0.6229 0.7858 0.0435 0.451 Uiso 0.5 1 calc R U P D 1
H44B H 0.6353 0.7544 0.0933 0.451 Uiso 0.5 1 calc R U P D 1
H44C H 0.6351 0.7023 0.0536 0.451 Uiso 0.5 1 calc R U P D 1
H44D H 0.6394 0.7092 0.0835 0.451 Uiso 0.5 1 calc R U P D 1
H44E H 0.6269 0.7406 0.0336 0.451 Uiso 0.5 1 calc R U P D 1
H44F H 0.6271 0.7926 0.0733 0.451 Uiso 0.5 1 calc R U P D 1
O45 O 0.5665(4) 0.5808(8) 0.0437(4) 0.072(4) Uani 1 1 d . . . E 1
C46A C 0.5559(14) 0.515(2) 0.0315(13) 0.064(10) Uani 0.5 1 d . . P E 1
H46A H 0.5707 0.4843 0.0584 0.096 Uiso 0.5 1 calc R U P E 1
H46B H 0.5704 0.5026 0.0096 0.096 Uiso 0.5 1 calc R U P E 1
H46C H 0.5186 0.5091 0.0171 0.096 Uiso 0.5 1 calc R U P E 1
O51 O 0.2690(4) 0.6203(8) 0.0187(4) 0.080(4) Uani 1 1 d . . . F 1
C52A C 0.2698(17) 0.673(3) -0.0070(16) 0.106(15) Uani 0.5 1 d . U P F 1
H52A H 0.2567 0.7166 0.0019 0.16 Uiso 0.5 1 calc R U P F 1
H52B H 0.2481 0.6619 -0.0391 0.16 Uiso 0.5 1 calc R U P F 1
H52C H 0.3051 0.6817 -0.0034 0.16 Uiso 0.5 1 calc R U P F 1
O53 O 0.2216(4) 0.6919(8) 0.0705(3) 0.072(4) Uani 1 1 d . . . G 1
C54 C 0.2180(7) 0.7552(13) 0.0962(6) 0.088(7) Uani 1 1 d . . . G 1
H54A H 0.1842 0.7775 0.0804 0.132 Uiso 0.5 1 calc R U P G 1
H54B H 0.2226 0.7407 0.127 0.132 Uiso 0.5 1 calc R U P G 1
H54C H 0.2448 0.7897 0.0984 0.132 Uiso 0.5 1 calc R U P G 1
H54D H 0.2502 0.7611 0.1235 0.132 Uiso 0.5 1 calc R U P G 1
H54E H 0.2118 0.7979 0.0769 0.132 Uiso 0.5 1 calc R U P G 1
H54F H 0.1896 0.7489 0.1055 0.132 Uiso 0.5 1 calc R U P G 1
O55 O 0.2344(4) 0.5384(7) 0.0730(4) 0.076(4) Uani 1 1 d D . . H 1
C56A C 0.2480(17) 0.475(3) 0.1078(14) 0.144(17) Uani 0.6 1 d . U P H 1
H56A H 0.2588 0.4338 0.0953 0.216 Uiso 1 1 calc R U . H 1
H56B H 0.2178 0.4628 0.1133 0.216 Uiso 1 1 calc R U . H 1
H56C H 0.2761 0.4899 0.1366 0.216 Uiso 1 1 calc R U . H 1
O61 O 0.6207(4) 0.9568(9) 0.1782(5) 0.088(4) Uani 1 1 d . . . I 1
C62 C 0.6076(8) 0.9119(16) 0.1376(7) 0.112(9) Uani 1 1 d . . . I 1
H62A H 0.6379 0.8843 0.1402 0.169 Uiso 1 1 calc R U . I 1
H62B H 0.5964 0.9423 0.1103 0.169 Uiso 1 1 calc R U . I 1
H62C H 0.5799 0.879 0.135 0.169 Uiso 1 1 calc R U . I 1
O63 O 0.6776(4) 0.9587(8) 0.2745(4) 0.082(4) Uani 1 1 d . . . J 1
C64 C 0.7115(7) 0.9255(14) 0.3134(6) 0.097(8) Uani 1 1 d . . . J 1
H64A H 0.7419 0.9559 0.3283 0.146 Uiso 1 1 calc R U . J 1
H64B H 0.7219 0.8794 0.3054 0.146 Uiso 1 1 calc R U . J 1
H64C H 0.695 0.9177 0.3344 0.146 Uiso 1 1 calc R U . J 1
O65 O 0.5849(5) 1.0283(7) 0.2377(5) 0.091(4) Uani 1 1 d . . . K 1
C66 C 0.5333(11) 1.0506(19) 0.2061(11) 0.172(13) Uani 1 1 d . U . K 1
H66A H 0.5123 1.0081 0.1927 0.258 Uiso 1 1 calc R U . K 1
H66B H 0.5355 1.0802 0.1818 0.258 Uiso 1 1 calc R U . K 1
H66C H 0.5174 1.0784 0.2228 0.258 Uiso 1 1 calc R U . K 1
O71 O 0.7067(4) 0.3694(7) 0.2944(4) 0.068(3) Uani 1 1 d . . . L 1
C72 C 0.7488(7) 0.4028(14) 0.2880(8) 0.106(7) Uani 1 1 d . U . L 1
H72A H 0.742 0.402 0.2555 0.16 Uiso 1 1 calc R U . L 1
H72B H 0.7806 0.3765 0.3055 0.16 Uiso 1 1 calc R U . L 1
H72C H 0.7525 0.4525 0.2987 0.16 Uiso 1 1 calc R U . L 1
O73 O 0.6515(4) 0.3564(7) 0.1955(4) 0.068(4) Uani 1 1 d . . . M 1
C74 C 0.6347(8) 0.3937(15) 0.1521(6) 0.111(10) Uani 1 1 d . . . M 1
H74A H 0.5974 0.3999 0.1392 0.166 Uiso 1 1 calc R U . M 1
H74B H 0.6441 0.3656 0.1309 0.166 Uiso 1 1 calc R U . M 1
H74C H 0.6514 0.4407 0.1569 0.166 Uiso 1 1 calc R U . M 1
O75 O 0.6213(5) 0.2776(8) 0.2568(4) 0.078(4) Uani 1 1 d . . . N 1
C76A C 0.6360(19) 0.222(3) 0.2526(18) 0.28(3) Uani 1 1 d . U . N 1
H76A H 0.6184 0.1854 0.2624 0.421 Uiso 0.25 1 calc R U P N 1
H76B H 0.6292 0.2148 0.2204 0.421 Uiso 0.25 1 calc R U P N 1
H76C H 0.6731 0.2195 0.2713 0.421 Uiso 0.25 1 calc R U P N 1
H76D H 0.662 0.2277 0.2403 0.421 Uiso 0.25 1 calc R U P N 1
H76E H 0.6513 0.1983 0.2824 0.421 Uiso 0.25 1 calc R U P N 1
H76F H 0.6074 0.1936 0.2314 0.421 Uiso 0.25 1 calc R U P N 1
C42B C 0.4164(14) 0.656(2) -0.0143(13) 0.062(10) Uiso 0.5 1 d . . P O 2
C46B C 0.587(2) 0.509(4) 0.0652(19) 0.122(19) Uiso 0.5 1 d . . P P 2
C52B C 0.3126(19) 0.608(3) -0.0008(16) 0.120(17) Uiso 0.5 1 d . . P Q 2
C56B C 0.186(2) 0.538(4) 0.078(2) 0.110(19) Uiso 0.4 1 d . . P R 2
C1 C 0.1474(18) 0.617(3) 0.137(2) 0.23(3) Uiso 0.7 1 d D . P . .
O1 O 0.1044(12) 0.580(2) 0.1389(10) 0.170(11) Uiso 0.7 1 d D . P . .
C2B C 0.332(2) 0.076(9) 0.152(4) 0.22(6) Uiso 0.3 1 d D . P . .
C2A C 0.3939(18) 0.071(3) 0.1453(13) 0.172(18) Uiso 0.7 1 d D . P . .
O2 O 0.3836(12) 0.0882(19) 0.1837(10) 0.242(12) Uiso 1 1 d D . . . .
C3 C 0.2891(19) 0.438(3) -0.1026(17) 0.16(2) Uiso 0.6 1 d D . P . .
O3 O 0.3322(18) 0.399(3) -0.0707(13) 0.26(2) Uiso 0.6 1 d D . P . .
C4A C 0.287(2) 0.313(4) 0.0964(18) 0.24(3) Uiso 0.7 1 d D . P S 1
O4A O 0.2618(10) 0.3122(17) 0.1269(9) 0.149(10) Uiso 0.7 1 d D . P S 1
C4B C 0.3074(17) 0.255(3) 0.1169(15) 0.052(13) Uiso 0.3 1 d D . P T 2
O4B O 0.343(2) 0.219(3) 0.1568(17) 0.14(2) Uiso 0.3 1 d D . P T 2
C5A C -0.028(2) 0.660(3) 0.0891(18) 0.20(2) Uiso 0.7 1 d D . P . .
O5 O -0.0019(15) 0.604(3) 0.0763(13) 0.228(16) Uiso 0.7 1 d D . P . .
C6 C 0.206(2) 0.441(4) -0.0250(19) 0.23(3) Uiso 0.6 1 d D . P U 1
O6A O 0.244(2) 0.432(3) 0.0203(18) 0.16(2) Uiso 0.3 1 d D . P U 1
O6B O 0.179(2) 0.477(4) -0.0016(19) 0.14(2) Uiso 0.3 1 d D . P V 2
O7 O 0.0180(14) 0.342(2) 0.0013(12) 0.258(16) Uiso 0.9 1 d D . P . .
C7 C -0.014(3) 0.397(3) 0.006(2) 0.35(4) Uiso 0.9 1 d D . P . .
O8 O 0.5 0.260(3) 0.25 0.247(18) Uiso 1 2 d DS . P . .
C8 C 0.5455(12) 0.220(2) 0.2749(12) 0.080(11) Uiso 0.5 1 d D . P . .

loop_
_atom_site_aniso_label
_atom_site_aniso_U_11
_atom_site_aniso_U_22
_atom_site_aniso_U_33
_atom_site_aniso_U_23
_atom_site_aniso_U_13
_atom_site_aniso_U_12
W1 0.0490(3) 0.0534(5) 0.0506(4) 0.0094(3) 0.0138(3) 0.0056(3)
W2 0.0317(3) 0.0564(5) 0.0545(4) 0.0012(3) 0.0193(3) 0.0012(3)
W3 0.0391(3) 0.0598(5) 0.0406(3) -0.0058(3) 0.0140(2) -0.0001(3)
Co1 0.0272(11) 0.044(2) 0.0337(12) 0 0.0110(10) 0
Co2 0.0407(11) 0.0606(19) 0.0826(15) 0.0078(13) 0.0279(11) -0.0040(11)
Fe2 0.0407(11) 0.0606(19) 0.0826(15) 0.0078(13) 0.0279(11) -0.0040(11)
Fe5 0.0347(10) 0.073(2) 0.0440(11) 0.0082(12) 0.0049(9) 0.0056(11)
Fe3 0.0381(10) 0.0535(17) 0.0491(11) 0.0025(11) 0.0194(9) 0.0085(10)
Co4 0.0584(12) 0.073(2) 0.0458(11) 0.0037(11) 0.0271(10) 0.0021(12)
Fe4 0.0584(12) 0.073(2) 0.0458(11) 0.0037(11) 0.0271(10) 0.0021(12)
C11 0.050(8) 0.043(12) 0.056(9) -0.024(8) 0.028(8) -0.008(8)
N11 0.036(6) 0.025(8) 0.040(6) 0.005(5) 0.014(5) 0.007(5)
C12 0.035(7) 0.059(14) 0.081(12) 0.008(10) 0.016(8) 0.002(8)
N12 0.054(8) 0.064(12) 0.066(8) -0.016(8) 0.029(7) 0.004(7)
C13 0.047(8) 0.056(13) 0.049(8) 0.012(8) 0.012(7) -0.007(8)
N13 0.045(7) 0.051(10) 0.076(9) 0.019(8) 0.022(7) 0.002(7)
C14 0.048(8) 0.038(11) 0.036(7) -0.004(7) 0.014(7) -0.014(7)
N14 0.052(7) 0.048(10) 0.049(7) 0.010(6) 0.019(6) 0.004(7)
C15 0.047(8) 0.083(16) 0.036(8) 0.026(9) 0.008(7) 0.016(9)
N15 0.050(8) 0.062(12) 0.076(9) 0.014(8) 0.008(7) -0.009(8)
C16 0.16(2) 0.19(3) 0.100(17) 0.034(19) 0.073(18) 0.11(2)
N16 0.20(3) 0.31(5) 0.13(2) 0.07(2) 0.07(2) 0.17(3)
C17 0.071(11) 0.065(15) 0.080(12) 0.006(11) 0.043(11) 0.009(10)
N17 0.084(10) 0.078(14) 0.049(8) 0.007(8) 0.003(8) 0.018(9)
C18A 0.14(2) 0.13(3) 0.065(13) 0.052(15) -0.002(13) -0.053(19)
N18A 0.22(3) 0.21(4) 0.112(17) 0.09(2) -0.050(18) -0.12(3)
C21 0.048(8) 0.048(12) 0.051(8) 0.015(8) 0.020(7) 0.006(8)
N21 0.028(5) 0.036(8) 0.047(6) 0.011(5) 0.013(5) 0.006(5)
C22 0.023(6) 0.080(16) 0.071(10) 0.013(10) 0.026(7) 0.009(8)
N22 0.045(7) 0.083(14) 0.086(10) 0.001(9) 0.042(7) 0.008(8)
C23 0.028(7) 0.092(17) 0.048(8) -0.008(10) 0.019(6) 0.000(9)
N23 0.046(7) 0.059(11) 0.053(8) -0.014(8) 0.016(6) 0.010(7)
C24 0.051(9) 0.049(13) 0.081(11) 0.006(9) 0.045(9) 0.013(8)
N24 0.047(7) 0.085(13) 0.052(8) 0.008(8) 0.026(7) 0.000(7)
C25 0.021(6) 0.031(10) 0.082(11) -0.022(8) 0.016(7) -0.011(6)
N25 0.048(7) 0.053(11) 0.051(7) -0.001(7) 0.005(6) -0.004(6)
C26 0.046(9) 0.083(18) 0.114(15) 0.032(13) 0.037(10) 0.004(10)
N26 0.055(9) 0.097(18) 0.20(2) -0.024(15) 0.063(12) 0.003(10)
C27 0.034(8) 0.24(3) 0.085(13) 0.029(17) 0.032(9) 0.016(13)
N27A 0.072(15) 0.11(2) 0.101(18) 0.016(16) 0.066(14) -0.014(14)
C28 0.041(8) 0.076(16) 0.072(11) 0.004(10) 0.021(8) 0.003(9)
N28 0.054(8) 0.065(13) 0.087(10) -0.002(9) 0.018(8) -0.002(8)
C31 0.034(7) 0.042(11) 0.064(9) 0.031(8) 0.035(7) 0.015(7)
N31 0.031(5) 0.038(9) 0.042(6) -0.005(6) 0.021(5) -0.006(5)
C32 0.054(9) 0.063(13) 0.036(7) 0.000(7) 0.021(7) 0.007(8)
N32 0.060(8) 0.042(9) 0.048(7) -0.013(6) 0.028(6) 0.002(7)
C33 0.025(6) 0.113(18) 0.040(8) -0.014(9) 0.002(6) -0.010(8)
N33 0.047(7) 0.060(11) 0.055(7) 0.000(7) 0.021(6) -0.003(6)
C34 0.052(9) 0.107(18) 0.025(7) 0.017(8) 0.010(7) 0.017(10)
N34 0.066(8) 0.075(13) 0.041(7) 0.004(7) 0.022(7) 0.005(8)
C35 0.059(9) 0.072(14) 0.028(7) -0.007(8) 0.016(7) 0.003(9)
N35 0.057(8) 0.078(12) 0.032(6) 0.002(7) 0.007(6) 0.006(8)
C36A 0.073(12) 0.068(14) 0.075(13) -0.004(9) 0.029(9) 0.006(9)
N36A 0.098(12) 0.099(13) 0.100(12) -0.008(9) 0.051(9) 0.007(9)
C37A 0.055(10) 0.062(12) 0.062(10) -0.013(8) 0.025(8) 0.001(8)
N37A 0.103(13) 0.109(14) 0.111(13) -0.003(9) 0.036(9) 0.005(9)
C38 0.052(9) 0.113(18) 0.026(7) -0.019(9) 0.009(7) -0.008(10)
N38 0.100(12) 0.095(16) 0.075(10) 0.000(10) 0.043(10) 0.018(10)
O41 0.075(7) 0.080(11) 0.052(6) -0.001(6) 0.022(6) 0.021(7)
C42A 0.054(14) 0.042(17) 0.049(14) 0.010(13) 0.009(12) -0.009(13)
O43 0.071(7) 0.078(11) 0.102(9) 0.024(8) 0.052(7) 0.002(7)
C44 0.30(3) 0.30(3) 0.30(3) 0.024(19) 0.12(2) 0.010(19)
O45 0.079(8) 0.089(13) 0.059(7) 0.009(7) 0.041(6) 0.020(8)
C46A 0.08(2) 0.04(3) 0.09(3) -0.01(2) 0.05(2) -0.006(19)
O51 0.078(8) 0.090(12) 0.055(7) 0.019(7) 0.009(6) 0.018(8)
C52A 0.10(2) 0.11(2) 0.11(2) -0.002(17) 0.041(16) 0.000(17)
O53 0.053(6) 0.089(11) 0.054(6) 0.008(7) 0.002(5) 0.020(7)
C54 0.083(13) 0.09(2) 0.080(13) 0.019(12) 0.021(11) 0.038(12)
O55 0.077(8) 0.056(10) 0.090(8) 0.001(7) 0.029(7) -0.003(7)
C56A 0.14(2) 0.14(3) 0.14(2) -0.017(18) 0.049(17) -0.017(17)
O61 0.062(7) 0.111(14) 0.100(10) 0.021(9) 0.042(7) 0.007(8)
C62 0.089(15) 0.15(3) 0.098(16) 0.016(17) 0.039(14) 0.018(16)
O63 0.041(6) 0.094(12) 0.101(9) 0.020(8) 0.018(6) 0.000(6)
C64 0.066(12) 0.13(2) 0.085(14) -0.012(14) 0.018(11) -0.012(13)
O65 0.071(8) 0.046(10) 0.152(12) 0.019(9) 0.042(8) 0.002(7)
C66 0.171(18) 0.13(2) 0.21(2) -0.015(16) 0.074(16) 0.036(15)
O71 0.050(6) 0.071(10) 0.080(8) 0.010(7) 0.025(6) 0.002(6)
C72 0.081(11) 0.090(15) 0.130(14) -0.011(12) 0.024(11) 0.016(11)
O73 0.059(6) 0.084(11) 0.061(7) 0.002(6) 0.026(6) 0.031(6)
C74 0.099(15) 0.18(3) 0.062(12) 0.029(14) 0.039(12) 0.074(17)
O75 0.098(9) 0.038(9) 0.101(9) -0.004(7) 0.046(8) 0.001(7)
C76A 0.27(3) 0.29(3) 0.31(3) 0.013(19) 0.15(2) -0.011(19)

loop_
_atom_type_symbol
_atom_type_description
_atom_type_scat_dispersion_real
_atom_type_scat_dispersion_imag
_atom_type_scat_source
C C 0.0033 0.0016 'International Tables Vol C Tables 4.2.6.8 and 6.1.1.4'
H H 0 0 'International Tables Vol C Tables 4.2.6.8 and 6.1.1.4'
N N 0.0061 0.0033 'International Tables Vol C Tables 4.2.6.8 and 6.1.1.4'
O O 0.0106 0.006 'International Tables Vol C Tables 4.2.6.8 and 6.1.1.4'
Fe Fe 0.3463 0.8444 'International Tables Vol C Tables 4.2.6.8 and 6.1.1.4'
W W -0.849 6.8722 'International Tables Vol C Tables 4.2.6.8 and 6.1.1.4'
Co Co 0.3494 0.9721 'International Tables Vol C Tables 4.2.6.8 and 6.1.1.4'

loop_
_geom_angle_atom_site_label_1
_geom_angle_atom_site_label_2
_geom_angle_atom_site_label_3
_geom_angle
_geom_angle_site_symmetry_1
_geom_angle_site_symmetry_3
C18A W1 C13 68.6(7) . .
C18A W1 C16 73.0(13) . .
C13 W1 C16 125.6(11) . .
C18A W1 C14 98.6(10) . .
C13 W1 C14 81.3(6) . .
C16 W1 C14 142.3(7) . .
C18A W1 C15 144.5(7) . .
C13 W1 C15 146.9(6) . .
C16 W1 C15 77.8(11) . .
C14 W1 C15 92.2(6) . .
C18A W1 C17 75.9(8) . .
C13 W1 C17 130.9(6) . .
C16 W1 C17 70.7(8) . .
C14 W1 C17 71.5(6) . .
C15 W1 C17 75.7(6) . .
C18A W1 C12 97.5(10) . .
C13 W1 C12 76.1(6) . .
C16 W1 C12 72.3(7) . .
C14 W1 C12 145.1(5) . .
C15 W1 C12 92.4(6) . .
C17 W1 C12 142.8(6) . .
C18A W1 C11 142.1(7) . .
C13 W1 C11 73.5(6) . .
C16 W1 C11 134.1(8) . .
C14 W1 C11 74.4(5) . .
C15 W1 C11 73.4(5) . .
C17 W1 C11 132.4(6) . .
C12 W1 C11 74.0(6) . .
C22 W2 C25 99.1(6) . .
C22 W2 C26 144.5(6) . .
C25 W2 C26 89.2(6) . .
C22 W2 C23 143.7(5) . .
C25 W2 C23 77.8(6) . .
C26 W2 C23 71.8(6) . .
C22 W2 C27 78.7(9) . .
C25 W2 C27 142.8(6) . .
C26 W2 C27 74.2(8) . .
C23 W2 C27 125.2(9) . .
C22 W2 C24 85.5(6) . .
C25 W2 C24 146.9(5) . .
C26 W2 C24 106.1(7) . .
C23 W2 C24 79.4(6) . .
C27 W2 C24 70.3(7) . .
C22 W2 C28 73.8(6) . .
C25 W2 C28 71.2(6) . .
C26 W2 C28 76.4(7) . .
C23 W2 C28 135.4(6) . .
C27 W2 C28 72.5(8) . .
C24 W2 C28 140.3(6) . .
C22 W2 C21 72.3(6) . .
C25 W2 C21 74.6(5) . .
C26 W2 C21 142.7(7) . .
C23 W2 C21 72.0(6) . .
C27 W2 C21 136.5(6) . .
C24 W2 C21 75.7(5) . .
C28 W2 C21 126.5(6) . .
C36B W3 C36A 19.0(17) . .
C36B W3 C37B 73(2) . .
C36A W3 C37B 88.1(19) . .
C36B W3 C37A 57.3(19) . .
C36A W3 C37A 75.4(14) . .
C37B W3 C37A 24.7(13) . .
C36B W3 C32 94.9(18) . .
C36A W3 C32 76.0(12) . .
C37B W3 C32 138.1(14) . .
C37A W3 C32 146.4(10) . .
C36B W3 C38 73.5(16) . .
C36A W3 C38 69.2(11) . .
C37B W3 C38 63.2(14) . .
C37A W3 C38 78.8(8) . .
C32 W3 C38 74.9(5) . .
C36B W3 C33 71.9(16) . .
C36A W3 C33 71.7(11) . .
C37B W3 C33 122.7(14) . .
C37A W3 C33 98.3(9) . .
C32 W3 C33 89.0(5) . .
C38 W3 C33 140.2(8) . .
C36B W3 C35 107.8(17) . .
C36A W3 C35 124.6(11) . .
C37B W3 C35 73.4(14) . .
C37A W3 C35 66.3(9) . .
C32 W3 C35 146.6(6) . .
C38 W3 C35 134.4(6) . .
C33 W3 C35 75.7(6) . .
C36B W3 C34 140.8(16) . .
C36A W3 C34 141.3(10) . .
C37B W3 C34 74.9(15) . .
C37A W3 C34 97.8(10) . .
C32 W3 C34 93.7(6) . .
C38 W3 C34 72.1(7) . .
C33 W3 C34 146.4(7) . .
C35 W3 C34 84.1(6) . .
C36B W3 C31 144.3(16) . .
C36A W3 C31 133.8(11) . .
C37B W3 C31 137.2(16) . .
C37A W3 C31 140.5(9) . .
C32 W3 C31 73.0(5) . .
C38 W3 C31 131.3(5) . .
C33 W3 C31 74.4(6) . .
C35 W3 C31 74.3(5) . .
C34 W3 C31 74.5(6) . .
N31 Co1 N31 89.6(7) . 2_655
N31 Co1 N21 91.3(4) . 2_655
N31 Co1 N21 90.5(5) 2_655 2_655
N31 Co1 N21 90.5(5) . .
N31 Co1 N21 91.3(4) 2_655 .
N21 Co1 N21 177.4(7) 2_655 .
N31 Co1 N11 178.1(4) . 2_655
N31 Co1 N11 89.8(5) 2_655 2_655
N21 Co1 N11 90.5(4) 2_655 2_655
N21 Co1 N11 87.7(5) . 2_655
N31 Co1 N11 89.8(5) . .
N31 Co1 N11 178.1(4) 2_655 .
N21 Co1 N11 87.7(5) 2_655 .
N21 Co1 N11 90.5(4) . .
N11 Co1 N11 90.8(7) 2_655 .
N12 Co2 O63 89.1(5) 2_655 .
N12 Co2 N13 93.2(5) 2_655 .
O63 Co2 N13 176.1(6) . .
N12 Co2 O61 175.4(7) 2_655 .
O63 Co2 O61 88.0(5) . .
N13 Co2 O61 89.6(5) . .
N12 Co2 N22 91.0(6) 2_655 .
O63 Co2 N22 91.5(6) . .
N13 Co2 N22 91.6(6) . .
O61 Co2 N22 92.6(6) . .
N12 Co2 O65 89.3(6) 2_655 .
O63 Co2 O65 83.9(5) . .
N13 Co2 O65 93.0(5) . .
O61 Co2 O65 86.9(6) . .
N22 Co2 O65 175.4(5) . .
N35 Fe5 N25 93.6(5) . 2_655
N35 Fe5 N15 90.6(6) . .
N25 Fe5 N15 89.3(6) 2_655 .
N35 Fe5 O55 89.9(6) . .
N25 Fe5 O55 93.6(5) 2_655 .
N15 Fe5 O55 177.1(5) . .
N35 Fe5 O53 176.7(5) . .
N25 Fe5 O53 89.5(5) 2_655 .
N15 Fe5 O53 90.6(6) . .
O55 Fe5 O53 88.7(5) . .
N35 Fe5 O51 89.2(5) . .
N25 Fe5 O51 176.7(5) 2_655 .
N15 Fe5 O51 92.4(6) . .
O55 Fe5 O51 84.7(5) . .
O53 Fe5 O51 87.7(5) . .
O75 Fe3 N33 87.1(6) . 2_655
O75 Fe3 N32 93.2(5) . .
N33 Fe3 N32 90.1(4) 2_655 .
O75 Fe3 N23 174.1(5) . .
N33 Fe3 N23 96.5(5) 2_655 .
N32 Fe3 N23 91.5(5) . .
O75 Fe3 O73 88.0(5) . .
N33 Fe3 O73 175.1(6) 2_655 .
N32 Fe3 O73 90.2(4) . .
N23 Fe3 O73 88.3(5) . .
O75 Fe3 O71 85.7(5) . .
N33 Fe3 O71 91.2(4) 2_655 .
N32 Fe3 O71 178.2(5) . .
N23 Fe3 O71 89.6(5) . .
O73 Fe3 O71 88.4(4) . .
N24 Co4 N14 93.4(5) . .
N24 Co4 O41 174.3(5) . .
N14 Co4 O41 91.8(4) . .
N24 Co4 O43 92.6(5) . .
N14 Co4 O43 91.2(5) . .
O41 Co4 O43 84.8(5) . .
N24 Co4 O45 89.3(5) . .
N14 Co4 O45 175.2(5) . .
O41 Co4 O45 85.3(4) . .
O43 Co4 O45 84.7(5) . .
N24 Co4 N34 90.8(5) . .
N14 Co4 N34 91.0(5) . .
O41 Co4 N34 91.5(5) . .
O43 Co4 N34 175.8(5) . .
O45 Co4 N34 93.0(6) . .
N11 C11 W1 175.2(14) . .
C11 N11 Co1 172.1(12) . .
N12 C12 W1 177.6(13) . .
C12 N12 Fe2 171.9(16) . 2_655
C12 N12 Co2 171.9(16) . 2_655
N13 C13 W1 176.5(14) . .
C13 N13 Co2 177.2(15) . .
N14 C14 W1 175.7(13) . .
C14 N14 Co4 174.8(12) . .
N15 C15 W1 177.3(13) . .
C15 N15 Fe5 173.0(15) . .
N16 C16 W1 172(3) . .
N17 C17 W1 177.1(16) . .
N18A C18A W1 176(4) . .
N21 C21 W2 176.2(15) . .
C21 N21 Co1 175.8(13) . .
N22 C22 W2 178.9(17) . .
C22 N22 Co2 175.3(13) . .
N23 C23 W2 175.5(14) . .
C23 N23 Fe3 177.1(13) . .
N24 C24 W2 177.0(15) . .
C24 N24 Co4 173.0(15) . .
N25 C25 W2 176.8(12) . .
C25 N25 Fe5 171.8(13) . 2_655
N26 C26 W2 179(2) . .
N27A C27 W2 162(3) . .
N28 C28 W2 175.5(17) . .
N31 C31 W3 176.6(10) . .
C31 N31 Co1 175.4(11) . .
N32 C32 W3 176.3(11) . .
C32 N32 Fe3 169.7(13) . .
N33 C33 W3 178.1(13) . .
C33 N33 Fe3 172.8(12) . 2_655
N34 C34 W3 178.6(15) . .
C34 N34 Co4 171.6(12) . .
N35 C35 W3 175.9(14) . .
C35 N35 Fe5 178.1(16) . .
C36B C36A N36A 109(8) . .
C36B C36A N36B 63(7) . .
N36A C36A N36B 46(3) . .
C36B C36A W3 77(8) . .
N36A C36A W3 168(3) . .
N36B C36A W3 140(4) . .
N36B N36A C36A 72(4) . .
N36B N36A C36B 49(4) . .
C36A C36B N36B 86(8) . .
C36A C36B N36A 47(7) . .
C36A C36B C37A 142(9) . .
N36B C36B C37A 127(6) . .
N36A C36B C37A 165(5) . .
C36A C36B W3 84(8) . .
N36B C36B W3 170(6) . .
N36A C36B W3 130(4) . .
C37A C36B W3 63(2) . .
N36A N36B C36B 91(5) . .
N36A N36B C36A 61(3) . .
C37B C37A N37A 92(4) . .
C37B C37A N37B 45(4) . .
N37A C37A N37B 48(2) . .
C37B C37A C36B 112(5) . .
N37A C37A C36B 124(4) . .
N37B C37A C36B 139(3) . .
C37B C37A W3 78(4) . .
N37A C37A W3 170(3) . .
N37B C37A W3 122(3) . .
C36B C37A W3 60(2) . .
N37B N37A C37A 83(3) . .
N37B N37A C37B 47(3) . .
C37A C37B N37B 101(6) . .
C37A C37B N37A 52(3) . .
N37B C37B N37A 50(4) . .
C37A C37B W3 78(4) . .
N37B C37B W3 172(5) . .
N37A C37B W3 129(4) . .
C37B N37B N37A 83(5) . .
N37A N37B C37A 49(3) . .
N38 C38 W3 177.5(19) . .
C42A O41 Co4 126.0(15) . .
O41 C42A H42A 109.5 . .
O41 C42A H42B 109.5 . .
H42A C42A H42B 109.5 . .
O41 C42A H42C 109.5 . .
H42A C42A H42C 109.5 . .
H42B C42A H42C 109.5 . .
C44 O43 Co4 131(2) . .
O43 C44 H44A 109.5 . .
O43 C44 H44B 109.5 . .
H44A C44 H44B 109.5 . .
O43 C44 H44C 109.5 . .
H44A C44 H44C 109.5 . .
H44B C44 H44C 109.5 . .
O43 C44 H44D 109.5 . .
H44A C44 H44D 141.1 . .
H44B C44 H44D 56.3 . .
H44C C44 H44D 56.3 . .
O43 C44 H44E 109.5 . .
H44A C44 H44E 56.3 . .
H44B C44 H44E 141.1 . .
H44C C44 H44E 56.3 . .
H44D C44 H44E 109.5 . .
O43 C44 H44F 109.5 . .
H44A C44 H44F 56.3 . .
H44B C44 H44F 56.3 . .
H44C C44 H44F 141.1 . .
H44D C44 H44F 109.5 . .
H44E C44 H44F 109.5 . .
C46A O45 Co4 129.4(18) . .
O45 C46A H46A 109.5 . .
O45 C46A H46B 109.5 . .
H46A C46A H46B 109.5 . .
O45 C46A H46C 109.5 . .
H46A C46A H46C 109.5 . .
H46B C46A H46C 109.5 . .
C52A O51 Fe5 127(2) . .
O51 C52A H52A 109.5 . .
O51 C52A H52B 109.5 . .
H52A C52A H52B 109.5 . .
O51 C52A H52C 109.5 . .
H52A C52A H52C 109.5 . .
H52B C52A H52C 109.5 . .
C54 O53 Fe5 126.4(9) . .
O53 C54 H54A 109.5 . .
O53 C54 H54B 109.5 . .
H54A C54 H54B 109.5 . .
O53 C54 H54C 109.5 . .
H54A C54 H54C 109.5 . .
H54B C54 H54C 109.5 . .
O53 C54 H54D 109.5 . .
H54A C54 H54D 141.1 . .
H54B C54 H54D 56.3 . .
H54C C54 H54D 56.3 . .
O53 C54 H54E 109.5 . .
H54A C54 H54E 56.3 . .
H54B C54 H54E 141.1 . .
H54C C54 H54E 56.3 . .
H54D C54 H54E 109.5 . .
O53 C54 H54F 109.5 . .
H54A C54 H54F 56.3 . .
H54B C54 H54F 56.3 . .
H54C C54 H54F 141.1 . .
H54D C54 H54F 109.5 . .
H54E C54 H54F 109.5 . .
C56A O55 Fe5 118.6(18) . .
O55 C56A H56A 109.5 . .
O55 C56A H56B 109.5 . .
H56A C56A H56B 109.5 . .
O55 C56A H56C 109.5 . .
H56A C56A H56C 109.5 . .
H56B C56A H56C 109.5 . .
C62 O61 Co2 121.4(14) . .
O61 C62 H62A 109.5 . .
O61 C62 H62B 109.5 . .
H62A C62 H62B 109.5 . .
O61 C62 H62C 109.5 . .
H62A C62 H62C 109.5 . .
H62B C62 H62C 109.5 . .
C64 O63 Co2 126.2(13) . .
O63 C64 H64A 109.5 . .
O63 C64 H64B 109.5 . .
H64A C64 H64B 109.5 . .
O63 C64 H64C 109.5 . .
H64A C64 H64C 109.5 . .
H64B C64 H64C 109.5 . .
C66 O65 Co2 117.6(16) . .
O65 C66 H66A 109.5 . .
O65 C66 H66B 109.5 . .
H66A C66 H66B 109.5 . .
O65 C66 H66C 109.5 . .
H66A C66 H66C 109.5 . .
H66B C66 H66C 109.5 . .
C72 O71 Fe3 122.0(11) . .
O71 C72 H72A 109.5 . .
O71 C72 H72B 109.5 . .
H72A C72 H72B 109.5 . .
O71 C72 H72C 109.5 . .
H72A C72 H72C 109.5 . .
H72B C72 H72C 109.5 . .
C74 O73 Fe3 124.4(10) . .
O73 C74 H74A 109.5 . .
O73 C74 H74B 109.5 . .
H74A C74 H74B 109.5 . .
O73 C74 H74C 109.5 . .
H74A C74 H74C 109.5 . .
H74B C74 H74C 109.5 . .
C76A O75 Fe3 142(3) . .
O75 C76A H76A 109.5 . .
O75 C76A H76B 109.5 . .
H76A C76A H76B 109.5 . .
O75 C76A H76C 109.5 . .
H76A C76A H76C 109.5 . .
H76B C76A H76C 109.5 . .
O75 C76A H76D 109.5 . .
H76A C76A H76D 141.1 . .
H76B C76A H76D 56.3 . .
H76C C76A H76D 56.3 . .
O75 C76A H76E 109.5 . .
H76A C76A H76E 56.3 . .
H76B C76A H76E 141.1 . .
H76C C76A H76E 56.3 . .
H76D C76A H76E 109.5 . .
O75 C76A H76F 109.5 . .
H76A C76A H76F 56.3 . .
H76B C76A H76F 56.3 . .
H76C C76A H76F 141.1 . .
H76D C76A H76F 109.5 . .
H76E C76A H76F 109.5 . .
O2 C2B C2A 48(3) . .
O2 C2A C2B 49(3) . .
C2A O2 C2B 83(6) . .
C8 O8 C8 117(5) 2_655 .

loop_
_geom_bond_atom_site_label_1
_geom_bond_atom_site_label_2
_geom_bond_distance
_geom_bond_site_symmetry_2
W1 C18A 2.06(3) .
W1 C13 2.100(15) .
W1 C16 2.12(3) .
W1 C14 2.121(16) .
W1 C15 2.16(2) .
W1 C17 2.18(2) .
W1 C12 2.186(19) .
W1 C11 2.202(18) .
W2 C22 2.07(2) .
W2 C25 2.096(18) .
W2 C26 2.097(18) .
W2 C23 2.11(2) .
W2 C27 2.14(2) .
W2 C24 2.155(18) .
W2 C28 2.161(18) .
W2 C21 2.187(14) .
W3 C36B 2.01(7) .
W3 C36A 2.05(4) .
W3 C37B 2.08(5) .
W3 C37A 2.08(3) .
W3 C32 2.092(15) .
W3 C38 2.095(17) .
W3 C33 2.111(16) .
W3 C35 2.122(18) .
W3 C34 2.13(2) .
W3 C31 2.196(18) .
Co1 N31 1.900(12) .
Co1 N31 1.900(12) 2_655
Co1 N21 1.900(10) 2_655
Co1 N21 1.900(10) .
Co1 N11 1.908(12) 2_655
Co1 N11 1.908(12) .
Co2 N12 2.008(13) 2_655
Co2 O63 2.024(12) .
Co2 N13 2.054(13) .
Co2 O61 2.062(12) .
Co2 N22 2.065(17) .
Co2 O65 2.077(14) .
Fe5 N35 2.030(15) .
Fe5 N25 2.049(13) 2_655
Fe5 N15 2.059(16) .
Fe5 O55 2.062(13) .
Fe5 O53 2.067(12) .
Fe5 O51 2.078(11) .
Fe3 O75 2.039(14) .
Fe3 N33 2.044(12) 2_655
Fe3 N32 2.045(12) .
Fe3 N23 2.065(17) .
Fe3 O73 2.081(10) .
Fe3 O71 2.100(10) .
Co4 N24 2.038(14) .
Co4 N14 2.040(14) .
Co4 O41 2.058(11) .
Co4 O43 2.069(12) .
Co4 O45 2.079(12) .
Co4 N34 2.081(16) .
C11 N11 1.131(18) .
C12 N12 1.156(19) .
N12 Fe2 2.008(13) 2_655
N12 Co2 2.008(13) 2_655
C13 N13 1.172(17) .
C14 N14 1.170(18) .
C15 N15 1.13(2) .
C16 N16 1.17(3) .
C17 N17 1.14(2) .
C18A N18A 1.12(3) .
C21 N21 1.141(15) .
C22 N22 1.17(2) .
C23 N23 1.18(2) .
C24 N24 1.136(18) .
C25 N25 1.185(18) .
N25 Fe5 2.049(13) 2_655
C26 N26 1.18(2) .
C27 N27A 1.29(4) .
C28 N28 1.14(2) .
C31 N31 1.143(18) .
C32 N32 1.211(17) .
C33 N33 1.213(17) .
N33 Fe3 2.044(12) 2_655
C34 N34 1.16(2) .
C35 N35 1.179(19) .
C38 N38 1.194(19) .
O41 C42A 1.43(3) .
C42A H42A 0.98 .
C42A H42B 0.98 .
C42A H42C 0.98 .
O43 C44 1.43(4) .
C44 H44A 0.98 .
C44 H44B 0.98 .
C44 H44C 0.98 .
C44 H44D 0.98 .
C44 H44E 0.98 .
C44 H44F 0.98 .
O45 C46A 1.28(4) .
C46A H46A 0.98 .
C46A H46B 0.98 .
C46A H46C 0.98 .
O51 C52A 1.30(5) .
C52A H52A 0.98 .
C52A H52B 0.98 .
C52A H52C 0.98 .
O53 C54 1.47(2) .
C54 H54A 0.98 .
C54 H54B 0.98 .
C54 H54C 0.98 .
C54 H54D 0.98 .
C54 H54E 0.98 .
C54 H54F 0.98 .
O55 C56A 1.56(5) .
C56A H56A 0.98 .
C56A H56B 0.98 .
C56A H56C 0.98 .
O61 C62 1.46(2) .
C62 H62A 0.98 .
C62 H62B 0.98 .
C62 H62C 0.98 .
O63 C64 1.37(2) .
C64 H64A 0.98 .
C64 H64B 0.98 .
C64 H64C 0.98 .
O65 C66 1.47(3) .
C66 H66A 0.98 .
C66 H66B 0.98 .
C66 H66C 0.98 .
O71 C72 1.44(2) .
C72 H72A 0.98 .
C72 H72B 0.98 .
C72 H72C 0.98 .
O73 C74 1.45(2) .
C74 H74A 0.98 .
C74 H74B 0.98 .
C74 H74C 0.98 .
O75 C76A 1.14(6) .
C76A H76A 0.98 .
C76A H76B 0.98 .
C76A H76C 0.98 .
C76A H76D 0.98 .
C76A H76E 0.98 .
C76A H76F 0.98 .
C1 O1 1.432(10) .
C2B O2 1.430(10) .
C2A O2 1.420(10) .
C3 O3 1.428(10) .
C4A O4A 1.433(10) .
C4B O4B 1.428(10) .
C5A O5 1.432(10) .
C6 O6A 1.425(10) .
O7 C7 1.435(10) .
O8 C8 1.420(10) 2_655
O8 C8 1.420(10) .

loop_
_geom_torsion_atom_site_label_1
_geom_torsion_atom_site_label_2
_geom_torsion_atom_site_label_3
_geom_torsion_atom_site_label_4
_geom_torsion
C36B C36A N36A N36B 11(8)
W3 C36A N36A N36B 126(16)
N36B C36A N36A C36B -11(8)
N36A C36A C36B N36B -9(6)
W3 C36A C36B N36B -177(4)
N36B C36A C36B N36A 9(6)
W3 C36A C36B N36A -169(4)
N36A C36A C36B C37A -163(9)
N36B C36A C36B C37A -154(14)
W3 C36A C36B C37A 28(11)
N36A C36A C36B W3 169(4)
N36B C36A C36B W3 177(4)
N36B N36A C36B C36A -166(10)
C36A N36A C36B N36B 166(10)
N36B N36A C36B C37A -31(15)
N36B N36A C36B W3 179(7)
C36A N36A C36B W3 -15(5)
C36A N36A N36B C36B -6(4)
C36B N36A N36B C36A 6(4)
C36A C36B N36B N36A 10(7)
C37A C36B N36B N36A 171(4)
N36A C36B N36B C36A -10(7)
C37A C36B N36B C36A 161(10)
C36B C36A N36B N36A -169(8)
W3 C36A N36B N36A -165(5)
N36A C36A N36B C36B 169(8)
W3 C36A N36B C36B 4(6)
C37B C37A N37A N37B -9(6)
C36B C37A N37A N37B -128(4)
W3 C37A N37A N37B -19(19)
N37B C37A N37A C37B 9(6)
C36B C37A N37A C37B -119(6)
W3 C37A N37A C37B -10(16)
N37A C37A C37B N37B 10(6)
C36B C37A C37B N37B 138(5)
W3 C37A C37B N37B -172(5)
N37B C37A C37B N37A -10(6)
C36B C37A C37B N37A 129(5)
W3 C37A C37B N37A 178(3)
N37A C37A C37B W3 -178(3)
N37B C37A C37B W3 172(5)
C36B C37A C37B W3 -50(3)
N37B N37A C37B C37A 168(8)
C37A N37A C37B N37B -168(8)
N37B N37A C37B W3 170(7)
C37A N37A C37B W3 2(3)
C37A C37B N37B N37A -10(6)
N37A C37B N37B C37A 10(6)
C37A N37A N37B C37B 7(4)
C37B N37A N37B C37A -7(4)
N37A C37A N37B C37B -167(8)
C36B C37A N37B C37B -71(8)
W3 C37A N37B C37B 9(6)
C37B C37A N37B N37A 167(8)
C36B C37A N37B N37A 97(6)
W3 C37A N37B N37A 176(4)
